data_4123786
loop_
_publ_author_name
'Wu, Xiangxiang'
'Liu, Rui'
'Sathyamoorthy, Bharathwaj'
'Yamato, Kazuhiro'
'Liang, Guoxing'
'Shen, Lin'
'Ma, Sufang'
'Sukumaran, Dinesh K.'
'Szyperski, Thomas'
'Fang, Weihai'
'He, Lan'
'Chen, Xuebo'
'Gong, Bing'

_publ_section_title
;
 Discrete stacking of aromatic oligoamide macrocycles.
;
_journal_issue 18
_journal_name_full 'Journal of the American Chemical Society'
_journal_page_first 5879
_journal_page_last 5882
_journal_paper_doi 10.1021/jacs.5b02552
_journal_volume 137
_journal_year 2015
_chemical_formula_moiety '(4/3)C96 H135 N9 O21,(4/3)C H6 N3 Cl, C3 H7 N O'
_chemical_formula_sum 'C397 H585 Cl12 N51 O87'
_chemical_formula_weight 7889.62
_chemical_name_systematic
; 
 ? 
;
_space_group_IT_number 146
_symmetry_cell_setting trigonal
_symmetry_space_group_name_Hall 'R 3'
_symmetry_space_group_name_H-M 'R 3 :H'
_atom_sites_solution_hydrogens geom
_atom_sites_solution_primary direct
_atom_sites_solution_secondary difmap
_audit_creation_method SHELXL-97
_cell_angle_alpha 90.00
_cell_angle_beta 90.00
_cell_angle_gamma 120.00
_cell_formula_units_Z 3
_cell_length_a 26.577(2)
_cell_length_b 26.577(2)
_cell_length_c 59.934(4)
_cell_measurement_temperature 110
_cell_volume 36662(5)
_computing_cell_refinement 'Bruker SMART'
_computing_data_collection 'Bruker SMART'
_computing_data_reduction 'Bruker SAINT'
_computing_molecular_graphics 'Bruker SHELXTL'
_computing_publication_material 'Bruker SHELXTL'
_computing_structure_refinement 'SHELXL-97 (Sheldrick, 1997)'
_computing_structure_solution 'SHELXS-97 (Sheldrick, 1990)'
_diffrn_ambient_temperature 110(2)
_diffrn_measured_fraction_theta_full 0.988
_diffrn_measured_fraction_theta_max 0.988
_diffrn_measurement_device_type 'CCD area detector'
_diffrn_measurement_method 'phi and omega scans'
_diffrn_radiation_monochromator graphite
_diffrn_radiation_source 'fine-focus sealed tube'
_diffrn_radiation_type MoK\a
_diffrn_radiation_wavelength 0.71073
_diffrn_reflns_av_R_equivalents 0.0589
_diffrn_reflns_av_sigmaI/netI 0.1124
_diffrn_reflns_limit_h_max 28
_diffrn_reflns_limit_h_min -33
_diffrn_reflns_limit_k_max 33
_diffrn_reflns_limit_k_min -34
_diffrn_reflns_limit_l_max 47
_diffrn_reflns_limit_l_min -78
_diffrn_reflns_number 72734
_diffrn_reflns_theta_full 27.69
_diffrn_reflns_theta_max 27.69
_diffrn_reflns_theta_min 2.23
_exptl_absorpt_coefficient_mu 0.138
_exptl_absorpt_correction_type none
_exptl_crystal_colour colorless
_exptl_crystal_density_diffrn 1.068
_exptl_crystal_density_method 'not measured'
_exptl_crystal_description block
_exptl_crystal_F_000 12591
_exptl_crystal_size_max 0.75
_exptl_crystal_size_mid 0.70
_exptl_crystal_size_min 0.63
_platon_squeeze_details ' '
_refine_diff_density_max 0.978
_refine_diff_density_min -0.340
_refine_diff_density_rms 0.084
_refine_ls_abs_structure_details 'Flack H D (1983), Acta Cryst. A39, 876-881'
_refine_ls_abs_structure_Flack 0.61(17)
_refine_ls_extinction_method none
_refine_ls_goodness_of_fit_ref 0.927
_refine_ls_hydrogen_treatment mixed
_refine_ls_matrix_type full
_refine_ls_number_parameters 1621
_refine_ls_number_reflns 31850
_refine_ls_number_restraints 115
_refine_ls_restrained_S_all 0.934
_refine_ls_R_factor_all 0.2234
_refine_ls_R_factor_gt 0.1138
_refine_ls_shift/su_max 0
_refine_ls_shift/su_mean 0.136
_refine_ls_structure_factor_coef Fsqd
_refine_ls_weighting_details 'calc w=1/[\s^2^(Fo^2^)+(0.2000P)^2^+0.0000P] where P=(Fo^2^+2Fc^2^)/3'
_refine_ls_weighting_scheme calc
_refine_ls_wR_factor_gt 0.2938
_refine_ls_wR_factor_ref 0.3461
_reflns_number_gt 11818
_reflns_number_total 31850
_reflns_threshold_expression >2sigma(I)
_cod_data_source_file ja5b02552_si_003.cif
_cod_data_source_block 1
_cod_depositor_comments
;
The following automatic conversions were performed:

'_symmetry_cell_setting' value 'Trigonal' changed to 'trigonal'
according to
/usr/data/users/saulius/crontab/automatic-downloads/current/ACS/lib/dictionaries/cif_core.dic
dictionary named 'cif_core.dic' version 2.4.2 from 2011-04-26.

Automatic conversion script
Id: cif_fix_values 3271 2015-04-21 07:52:19Z andrius 
;
_cod_original_cell_volume 36661(4)
_cod_original_sg_symbol_H-M R3
_cod_database_code 4123786

loop_
_symmetry_equiv_pos_as_xyz
'x, y, z'
'-y, x-y, z'
'-x+y, -x, z'
'x+2/3, y+1/3, z+1/3'
'-y+2/3, x-y+1/3, z+1/3'
'-x+y+2/3, -x+1/3, z+1/3'
'x+1/3, y+2/3, z+2/3'
'-y+1/3, x-y+2/3, z+2/3'
'-x+y+1/3, -x+2/3, z+2/3'

loop_
_atom_site_label
_atom_site_type_symbol
_atom_site_fract_x
_atom_site_fract_y
_atom_site_fract_z
_atom_site_U_iso_or_equiv
_atom_site_adp_type
_atom_site_occupancy
_atom_site_symmetry_multiplicity
_atom_site_calc_flag
_atom_site_refinement_flags
C10 C 1.3215(6) 1.3686(7) -0.1602(2) 0.144(6) Uani 1 1 d .
H10K H 1.3626 1.3828 -0.1605 0.215 Uiso 1 1 calc R
H10L H 1.3145 1.4001 -0.1630 0.215 Uiso 1 1 calc R
H10M H 1.3028 1.3394 -0.1715 0.215 Uiso 1 1 calc R
C12 C 1.37191(19) 1.17395(15) -0.08166(8) 0.0473(18) Uani 1 1 d G
C33 C 1.4309(2) 1.19655(19) -0.08563(9) 0.059(2) Uani 1 1 d G
C44 C 1.46652(15) 1.2557(2) -0.08940(9) 0.072(3) Uani 1 1 d G
H44A H 1.5060 1.2708 -0.0921 0.086 Uiso 1 1 calc R
C24 C 1.44320(17) 1.29231(15) -0.08919(8) 0.0446(17) Uani 1 1 d G
C2 C 1.38424(18) 1.26972(18) -0.08521(7) 0.0434(17) Uani 1 1 d G
C106 C 1.34859(14) 1.21054(19) -0.08144(8) 0.0440(17) Uani 1 1 d G
H11N H 1.3091 1.1954 -0.0788 0.053 Uiso 1 1 calc R
C4 C 1.51307(17) 1.45677(14) -0.08874(7) 0.0353(15) Uani 1 1 d G
C38 C 1.57306(18) 1.48085(17) -0.08925(7) 0.0405(16) Uani 1 1 d G
H38A H 1.5891 1.4573 -0.0919 0.049 Uiso 1 1 calc R
C5 C 1.60907(14) 1.54012(18) -0.08581(8) 0.0380(16) Uani 1 1 d G
C116 C 1.58510(18) 1.57531(14) -0.08188(9) 0.057(2) Uani 1 1 d G
C16 C 1.52511(19) 1.55123(19) -0.08137(10) 0.067(2) Uani 1 1 d G
C34 C 1.48909(14) 1.4920(2) -0.08481(9) 0.067(2) Uani 1 1 d G
C15 C 0.7565(3) 1.1455(4) -0.14502(13) 0.066(2) Uani 1 1 d .
H15D H 0.7754 1.1687 -0.1581 0.079 Uiso 1 1 calc R
H15E H 0.7617 1.1715 -0.1328 0.079 Uiso 1 1 calc R
C17 C 1.22673(18) 1.2783(2) -0.24855(8) 0.060(2) Uani 1 1 d G
C130 C 1.1873(2) 1.2191(2) -0.24732(9) 0.064(2) Uani 1 1 d G
C37 C 1.1285(2) 1.19950(17) -0.24443(9) 0.060(2) Uani 1 1 d G
H37A H 1.1021 1.1599 -0.2436 0.073 Uiso 1 1 calc R
C96 C 1.10907(18) 1.2392(2) -0.24278(9) 0.063(2) Uani 1 1 d G
C3 C 1.1485(2) 1.2984(2) -0.24401(8) 0.0460(17) Uani 1 1 d G
C53 C 1.2073(2) 1.31797(18) -0.24690(7) 0.061(2) Uani 1 1 d G
H53A H 1.2337 1.3576 -0.2477 0.073 Uiso 1 1 calc R
C1 C 0.95419(17) 1.2140(2) -0.24549(8) 0.0444(17) Uani 1 1 d G
C67 C 0.9326(2) 1.25199(16) -0.24667(9) 0.063(2) Uani 1 1 d G
C23 C 0.8731(2) 1.2303(2) -0.24869(9) 0.067(2) Uani 1 1 d G
C118 C 0.83531(17) 1.1707(2) -0.24954(8) 0.0515(19) Uani 1 1 d G
C13 C 0.8569(2) 1.13272(16) -0.24837(8) 0.052(2) Uani 1 1 d G
C48 C 0.9164(2) 1.1544(2) -0.24635(8) 0.057(2) Uani 1 1 d G
H48A H 0.9308 1.1290 -0.2456 0.068 Uiso 1 1 calc R
C21 C 0.87531(19) 1.19609(18) -0.13628(8) 0.0438(17) Uani 1 1 d G
H21A H 0.8607 1.2208 -0.1391 0.053 Uiso 1 1 calc R
C92 C 0.83805(14) 1.13631(19) -0.13575(9) 0.0509(19) Uani 1 1 d G
C19 C 0.85992(18) 1.09942(14) -0.13158(10) 0.061(2) Uani 1 1 d G
C70 C 0.91906(19) 1.12229(18) -0.12792(10) 0.057(2) Uani 1 1 d G
H70A H 0.9337 1.0976 -0.1251 0.068 Uiso 1 1 calc R
C18 C 0.95632(14) 1.1821(2) -0.12845(9) 0.058(2) Uani 1 1 d G
C125 C 0.93445(18) 1.21896(14) -0.13262(8) 0.0478(17) Uani 1 1 d G
C82 C 1.12257(16) 1.2771(2) -0.12754(9) 0.059(2) Uani 1 1 d G
C7 C 1.1466(2) 1.24110(15) -0.12712(9) 0.0519(19) Uani 1 1 d G
H7A H 1.1232 1.2016 -0.1242 0.062 Uiso 1 1 calc R
C77 C 1.2057(2) 1.26414(19) -0.13099(9) 0.058(2) Uani 1 1 d G
C8 C 1.24071(16) 1.3231(2) -0.13529(9) 0.057(2) Uani 1 1 d G
C6 C 1.2167(2) 1.35910(15) -0.13570(9) 0.062(2) Uani 1 1 d G
C14 C 1.1576(2) 1.33606(19) -0.13183(8) 0.0454(17) Uani 1 1 d G
C25 C 1.0438(4) 1.2099(4) -0.23890(12) 0.055(2) Uani 1 1 d .
C29 C 1.2764(3) 1.0911(3) -0.07220(13) 0.0530(19) Uani 1 1 d .
H29A H 1.2560 1.0990 -0.0839 0.064 Uiso 1 1 calc R
H29B H 1.2736 1.1088 -0.0585 0.064 Uiso 1 1 calc R
C31 C 1.4370(4) 1.5010(4) 0.02608(15) 0.070(2) Uani 1 1 d .
H31A H 1.4525 1.5264 0.0132 0.084 Uiso 1 1 calc R
H31B H 1.4482 1.5245 0.0395 0.084 Uiso 1 1 calc R
C32 C 1.5150(3) 1.4788(4) 0.02774(13) 0.064(2) Uani 1 1 d .
C35 C 1.4863(3) 1.3531(3) -0.09359(11) 0.0459(18) Uani 1 1 d .
C36 C 1.5547(3) 1.5381(3) 0.02932(13) 0.059(2) Uani 1 1 d .
H36A H 1.5414 1.5645 0.0291 0.071 Uiso 1 1 calc R
C39 C 1.3704(4) 1.4626(5) 0.02447(18) 0.100(3) Uani 1 1 d .
H39A H 1.3603 1.4451 0.0098 0.119 Uiso 1 1 calc R
H39B H 1.3574 1.4315 0.0353 0.119 Uiso 1 1 calc R
C43 C 1.3077(3) 1.2898(3) -0.07603(15) 0.063(2) Uani 1 1 d .
H43A H 1.3044 1.2751 -0.0610 0.076 Uiso 1 1 calc R
H43B H 1.2786 1.2590 -0.0853 0.076 Uiso 1 1 calc R
C45 C 1.6146(3) 1.5586(3) 0.03122(11) 0.053(2) Uani 1 1 d .
C46 C 0.8274(5) 1.0280(5) -0.25065(19) 0.104(4) Uani 1 1 d .
C49 C 1.8789(4) 1.5030(4) 0.02355(17) 0.082(3) Uani 1 1 d .
C51 C 1.0049(4) 1.3759(3) -0.14132(13) 0.060(2) Uani 1 1 d .
H51A H 1.0211 1.3861 -0.1264 0.073 Uiso 1 1 calc R
H51B H 1.0342 1.3754 -0.1509 0.073 Uiso 1 1 calc R
C52 C 1.1857(5) 1.0120(4) -0.03536(15) 0.107(4) Uani 1 1 d .
H52A H 1.1460 0.9934 -0.0304 0.161 Uiso 1 1 calc R
H52B H 1.2030 1.0533 -0.0338 0.161 Uiso 1 1 calc R
H52C H 1.2067 0.9986 -0.0265 0.161 Uiso 1 1 calc R
C55 C 1.1639(4) 1.3957(4) -0.24377(15) 0.077(3) Uani 1 1 d .
H55A H 1.1857 1.4053 -0.2576 0.092 Uiso 1 1 calc R
H55B H 1.1912 1.4075 -0.2315 0.092 Uiso 1 1 calc R
C56 C 1.9375(4) 1.7553(4) 0.03831(15) 0.069(2) Uani 1 1 d D
C57 C 1.2529(3) 1.4238(3) -0.13881(16) 0.065(2) Uani 1 1 d D
C58 C 1.9055(3) 1.4666(3) 0.02592(11) 0.0451(17) Uani 1 1 d .
C59 C 1.5932(4) 1.4617(3) 0.02804(13) 0.077(3) Uani 1 1 d .
H59A H 1.6062 1.4351 0.0277 0.093 Uiso 1 1 calc R
C60 C 1.3286(5) 1.3533(5) -0.25066(17) 0.096(3) Uani 1 1 d .
H60A H 1.3141 1.3771 -0.2571 0.115 Uiso 1 1 calc R
H60B H 1.3604 1.3576 -0.2599 0.115 Uiso 1 1 calc R
C62 C 1.2357(3) 1.3260(3) -0.06596(12) 0.0453(17) Uani 1 1 d .
H62A H 1.2062 1.2932 -0.0746 0.054 Uiso 1 1 calc R
C64 C 1.2512(3) 1.0278(3) -0.06923(14) 0.059(2) Uani 1 1 d D
H64A H 1.2749 1.0210 -0.0587 0.071 Uiso 1 1 calc R
H64B H 1.2526 1.0108 -0.0834 0.071 Uiso 1 1 calc R
C68 C 1.6209(5) 1.6562(4) -0.05749(18) 0.105(4) Uani 1 1 d .
H68A H 1.6501 1.6965 -0.0565 0.158 Uiso 1 1 calc R
H68B H 1.6277 1.6347 -0.0462 0.158 Uiso 1 1 calc R
H68C H 1.5833 1.6521 -0.0553 0.158 Uiso 1 1 calc R
C69 C 0.9933(4) 1.4194(3) -0.14904(14) 0.068(2) Uani 1 1 d .
H69A H 0.9620 1.4187 -0.1401 0.081 Uiso 1 1 calc R
O30 O 0.8455(3) 1.2826(3) -0.27307(11) 0.0873(19) Uani 1 1 d .
C73 C 0.6924(3) 1.1053(4) -0.14953(14) 0.067(2) Uani 1 1 d .
H73A H 0.6744 1.0815 -0.1365 0.081 Uiso 1 1 calc R
H73B H 0.6879 1.0797 -0.1618 0.081 Uiso 1 1 calc R
C74 C 1.2697(4) 1.5038(3) -0.16584(17) 0.105(4) Uani 1 1 d D
H74A H 1.2833 1.5276 -0.1523 0.127 Uiso 1 1 calc R
C75 C 1.1878(3) 0.9966(3) -0.06078(15) 0.080(3) Uani 1 1 d D
H75A H 1.1647 1.0083 -0.0698 0.095 Uiso 1 1 calc R
C76 C 1.6359(3) 1.5201(3) 0.03061(11) 0.0505(19) Uani 1 1 d .
C79 C 1.0213(3) 1.1986(4) -0.12263(15) 0.065(2) Uani 1 1 d .
O14 O 1.4955(3) 1.6167(3) -0.09443(17) 0.115(3) Uani 1 1 d .
C84 C 1.1692(5) 1.4958(5) -0.24300(19) 0.104(3) Uani 1 1 d .
H84A H 1.2040 1.5097 -0.2338 0.125 Uiso 1 1 calc R
C86 C 0.8503(4) 1.2731(3) -0.25251(14) 0.062(2) Uani 1 1 d .
C87 C 0.9829(5) 1.3355(4) -0.22346(16) 0.097(4) Uani 1 1 d .
H87A H 1.0095 1.3766 -0.2238 0.146 Uiso 1 1 calc R
H87B H 0.9996 1.3167 -0.2151 0.146 Uiso 1 1 calc R
H87C H 0.9472 1.3281 -0.2165 0.146 Uiso 1 1 calc R
C90 C 0.9530(3) 1.3161(3) -0.14074(11) 0.0395(15) Uani 1 1 d .
H90A H 0.9242 1.3148 -0.1305 0.047 Uiso 1 1 calc R
H90B H 0.9356 1.3052 -0.1554 0.047 Uiso 1 1 calc R
C93 C 0.6605(3) 1.1405(4) -0.15544(14) 0.068(2) Uani 1 1 d .
H93A H 0.6702 1.1707 -0.1441 0.082 Uiso 1 1 calc R
C95 C 1.2289(4) 1.3080(4) -0.04346(14) 0.070(2) Uani 1 1 d .
H95A H 1.2339 1.2747 -0.0422 0.104 Uiso 1 1 calc R
H95B H 1.1907 1.2980 -0.0384 0.104 Uiso 1 1 calc R
H95C H 1.2575 1.3391 -0.0345 0.104 Uiso 1 1 calc R
C97 C 1.1320(4) 1.4260(4) -0.24256(17) 0.088(3) Uani 1 1 d .
H97A H 1.1093 1.4142 -0.2289 0.106 Uiso 1 1 calc R
H97B H 1.1049 1.4133 -0.2549 0.106 Uiso 1 1 calc R
C98 C 1.80098(15) 1.6105(2) 0.03249(8) 0.0514(19) Uani 1 1 d G
C9 C 1.8380(2) 1.67036(18) 0.03282(8) 0.060(2) Uani 1 1 d G
C110 C 1.89780(19) 1.69319(14) 0.03156(8) 0.0462(17) Uani 1 1 d G
C28 C 1.92048(15) 1.6562(2) 0.02995(8) 0.0454(18) Uani 1 1 d G
C40 C 1.8834(2) 1.59638(19) 0.02962(8) 0.055(2) Uani 1 1 d G
C30 C 1.82367(18) 1.57355(14) 0.03089(8) 0.0448(17) Uani 1 1 d G
H30A H 1.7989 1.5335 0.0307 0.054 Uiso 1 1 calc R
C100 C 0.6787(5) 1.1678(5) -0.17712(16) 0.102(3) Uani 1 1 d .
H10N H 0.7197 1.1953 -0.1768 0.153 Uiso 1 1 calc R
H10O H 0.6578 1.1875 -0.1807 0.153 Uiso 1 1 calc R
H10P H 0.6709 1.1387 -0.1882 0.153 Uiso 1 1 calc R
N6 N 1.9606(4) 1.7921(3) 0.01943(15) 0.120(4) Uani 1 1 d D
H6A H 1.9565 1.7788 0.0061 0.144 Uiso 1 1 calc R
C105 C 0.7461(4) 1.1460(5) -0.23234(17) 0.096(3) Uani 1 1 d .
H10A H 0.7053 1.1291 -0.2353 0.145 Uiso 1 1 calc R
H10B H 0.7612 1.1849 -0.2269 0.145 Uiso 1 1 calc R
H10C H 0.7519 1.1231 -0.2214 0.145 Uiso 1 1 calc R
C112 C 0.9757(4) 1.4114(4) -0.17504(15) 0.085(3) Uani 1 1 d .
H11C H 0.9678 1.4414 -0.1796 0.127 Uiso 1 1 calc R
H11D H 0.9417 1.3741 -0.1773 0.127 Uiso 1 1 calc R
H11E H 1.0072 1.4138 -0.1838 0.127 Uiso 1 1 calc R
C113 C 1.4975(5) 1.5902(4) -0.0783(3) 0.099(4) Uani 1 1 d .
C114 C 1.6363(5) 1.6600(3) 0.03197(18) 0.090(3) Uani 1 1 d .
H11B H 1.6029 1.6535 0.0410 0.108 Uiso 1 1 calc R
C85 C 1.6367(6) 1.6766(5) 0.01081(19) 0.043(3) Uani 0.50 1 d PD
C85' C 1.6816(9) 1.7142(8) 0.0319(5) 0.133(9) Uani 0.50 1 d P
C10' C 1.6697(11) 1.7675(11) 0.0147(13) 0.29(4) Uani 0.50 1 d P
C103 C 1.6211(7) 1.7251(6) 0.0101(2) 0.062(5) Uani 0.50 1 d PD
C135 C 1.6365(9) 1.7590(7) -0.0117(2) 0.171(7) Uani 1 1 d D
H13B H 1.6184 1.7818 -0.0153 0.206 Uiso 1 1 calc R
H13C H 1.6500 1.7456 -0.0242 0.206 Uiso 1 1 calc R
C120 C 0.5947(4) 1.0984(6) -0.15509(18) 0.118(4) Uani 1 1 d .
H12A H 0.5835 1.0802 -0.1407 0.177 Uiso 1 1 calc R
H12B H 0.5847 1.0692 -0.1663 0.177 Uiso 1 1 calc R
H12C H 0.5746 1.1194 -0.1580 0.177 Uiso 1 1 calc R
C121 C 1.6973(3) 1.5325(3) 0.03238(16) 0.070(3) Uani 1 1 d .
C122 C 1.2987(3) 1.3414(3) -0.07605(13) 0.0538(19) Uani 1 1 d .
H12S H 1.3019 1.3554 -0.0912 0.065 Uiso 1 1 calc R
H12T H 1.3291 1.3723 -0.0673 0.065 Uiso 1 1 calc R
C123 C 1.4622(3) 1.1621(3) -0.08308(13) 0.0556(18) Uani 1 1 d .
N2 N 0.8412(4) 1.2980(4) -0.23643(13) 0.099(3) Uani 1 1 d D
H2A H 0.8336 1.2805 -0.2238 0.119 Uiso 1 1 calc R
C126 C 0.8278(6) 1.0329(7) -0.1302(4) 0.157(5) Uani 1 1 d U
C127 C 1.2277(4) 1.3783(4) -0.07075(18) 0.087(3) Uani 1 1 d .
H12U H 1.1905 1.3705 -0.0653 0.131 Uiso 1 1 calc R
H12V H 1.2298 1.3851 -0.0865 0.131 Uiso 1 1 calc R
H12W H 1.2579 1.4121 -0.0634 0.131 Uiso 1 1 calc R
C128 C 1.1374(4) 1.4014(3) -0.11408(17) 0.076(3) Uani 1 1 d .
H12D H 1.1189 1.4243 -0.1157 0.114 Uiso 1 1 calc R
H12E H 1.1779 1.4264 -0.1108 0.114 Uiso 1 1 calc R
H12F H 1.1194 1.3742 -0.1021 0.114 Uiso 1 1 calc R
N1 N 1.0137(3) 1.2368(3) -0.24465(9) 0.0609(18) Uani 1 1 d .
H1A H 1.0344 1.2728 -0.2483 0.073 Uiso 1 1 calc R
N3 N 0.8167(3) 1.0737(3) -0.24908(10) 0.0621(18) Uani 1 1 d .
H3A H 0.7807 1.0645 -0.2485 0.074 Uiso 1 1 calc R
N4 N 1.7385(3) 1.5872(3) 0.03293(9) 0.0535(16) Uani 1 1 d .
H4A H 1.7271 1.6123 0.0336 0.064 Uiso 1 1 calc R
N5 N 1.9077(3) 1.5580(3) 0.02889(9) 0.0503(15) Uani 1 1 d .
H5A H 1.9438 1.5727 0.0322 0.060 Uiso 1 1 calc R
N10 N 1.4734(2) 1.3959(2) -0.09027(8) 0.0436(14) Uani 1 1 d .
H11O H 1.4371 1.3851 -0.0890 0.052 Uiso 1 1 calc R
N7 N 0.7701(2) 1.0015(3) -0.13139(10) 0.0538(16) Uani 1 1 d .
H7B H 0.7520 1.0206 -0.1326 0.065 Uiso 1 1 calc R
N11 N 1.6719(2) 1.5675(2) -0.08592(9) 0.0426(14) Uani 1 1 d .
H11P H 1.6921 1.6044 -0.0879 0.051 Uiso 1 1 calc R
N9 N 1.0624(3) 1.2554(2) -0.12664(10) 0.0535(16) Uani 1 1 d .
H9A H 1.0504 1.2796 -0.1288 0.064 Uiso 1 1 calc R
N8 N 1.2492(4) 1.4421(3) -0.16007(14) 0.096(3) Uani 1 1 d D
H8A H 1.2343 1.4164 -0.1705 0.115 Uiso 1 1 calc R
O1 O 1.0167(3) 1.1626(3) -0.23014(12) 0.0906(19) Uani 1 1 d .
O2 O 1.1259(3) 1.3363(3) -0.24275(9) 0.0782(18) Uani 1 1 d .
O3 O 1.2841(2) 1.2950(2) -0.25139(9) 0.0693(16) Uani 1 1 d .
O4 O 0.9711(3) 1.3128(2) -0.24629(10) 0.0798(18) Uani 1 1 d .
O5 O 0.7751(2) 1.1472(2) -0.25217(10) 0.0703(15) Uani 1 1 d .
O6 O 0.8811(3) 1.0391(3) -0.25414(19) 0.147(3) Uani 1 1 d .
O7 O 1.8145(3) 1.7053(2) 0.03504(8) 0.0668(16) Uani 1 1 d .
O8 O 1.9785(2) 1.6775(2) 0.02959(8) 0.0592(14) Uani 1 1 d .
O10 O 1.5366(3) 1.3646(2) -0.10021(10) 0.0763(17) Uani 1 1 d .
O11 O 1.36361(19) 1.3083(2) -0.08455(8) 0.0498(12) Uani 1 1 d .
O12 O 1.3369(2) 1.11399(19) -0.07832(8) 0.0536(13) Uani 1 1 d .
O13 O 1.5144(5) 1.1902(4) -0.0854(5) 0.47(2) Uani 1 1 d .
N14 N 1.4696(3) 1.5819(3) -0.05850(14) 0.077(2) Uani 1 1 d D
H14N H 1.4688 1.5580 -0.0486 0.093 Uiso 1 1 calc R
O15 O 1.4303(2) 1.4662(2) -0.08369(10) 0.0604(14) Uani 1 1 d .
O16 O 1.6235(2) 1.6343(2) -0.07910(10) 0.0707(16) Uani 1 1 d .
O17 O 0.7806(2) 1.1112(2) -0.13964(8) 0.0550(13) Uani 1 1 d .
O18 O 0.97269(19) 1.2758(2) -0.13335(8) 0.0514(12) Uani 1 1 d .
O19 O 0.8551(2) 1.0067(2) -0.13897(9) 0.0731(15) Uani 1 1 d .
O20 O 1.0322(2) 1.1629(3) -0.11801(13) 0.099(2) Uani 1 1 d .
O21 O 1.2994(3) 1.3448(3) -0.13949(10) 0.0782(17) Uani 1 1 d .
O22 O 1.1319(2) 1.3718(2) -0.13351(9) 0.0679(15) Uani 1 1 d .
O23 O 1.2865(3) 1.4564(2) -0.12505(14) 0.094(2) Uani 1 1 d .
O24 O 1.7081(3) 1.4962(3) 0.0321(3) 0.219(7) Uani 1 1 d .
O25 O 1.45748(19) 1.4587(2) 0.02668(8) 0.0534(13) Uani 1 1 d .
O26 O 1.8292(3) 1.4785(3) 0.01473(13) 0.108(3) Uani 1 1 d .
O27 O 1.9498(3) 1.7744(2) 0.05613(11) 0.0832(19) Uani 1 1 d .
O28 O 1.6553(2) 1.6157(2) 0.03438(9) 0.0660(15) Uani 1 1 d .
C11 C 1.4072(7) 1.4344(7) -0.2340(3) 0.222(9) Uani 1 1 d DU
H11V H 1.4334 1.4412 -0.2466 0.267 Uiso 1 1 calc R
C20 C 1.0479(5) 1.4805(4) -0.14791(15) 0.088(3) Uani 1 1 d .
H20A H 1.0602 1.4899 -0.1327 0.132 Uiso 1 1 calc R
H20B H 1.0389 1.5086 -0.1539 0.132 Uiso 1 1 calc R
H20C H 1.0786 1.4809 -0.1565 0.132 Uiso 1 1 calc R
C41 C 1.4266(7) 1.4520(6) -0.2098(3) 0.200(9) Uani 1 1 d D
H41A H 1.4593 1.4908 -0.2095 0.299 Uiso 1 1 calc R
H41B H 1.4375 1.4257 -0.2034 0.299 Uiso 1 1 calc R
H41C H 1.3953 1.4506 -0.2013 0.299 Uiso 1 1 calc R
C27 C 1.1386(7) 1.5292(6) -0.2376(2) 0.146(5) Uani 1 1 d .
H27A H 1.1663 1.5701 -0.2377 0.219 Uiso 1 1 calc R
H27B H 1.1210 1.5180 -0.2231 0.219 Uiso 1 1 calc R
H27C H 1.1092 1.5209 -0.2486 0.219 Uiso 1 1 calc R
C81 C 1.4003(5) 1.4694(5) -0.1048(2) 0.128(5) Uani 1 1 d .
H81A H 1.3593 1.4515 -0.1022 0.192 Uiso 1 1 calc R
H81B H 1.4073 1.4495 -0.1167 0.192 Uiso 1 1 calc R
H81C H 1.4154 1.5094 -0.1089 0.192 Uiso 1 1 calc R
C63 C 1.2217(5) 1.5117(5) -0.1769(2) 0.184(7) Uani 1 1 d D
H63A H 1.1889 1.4975 -0.1671 0.276 Uiso 1 1 calc R
H63B H 1.2101 1.4903 -0.1907 0.276 Uiso 1 1 calc R
H63C H 1.2363 1.5521 -0.1799 0.276 Uiso 1 1 calc R
C50 C 1.1858(6) 1.5063(5) -0.26748(19) 0.134(4) Uani 1 1 d .
H50A H 1.2125 1.5469 -0.2698 0.200 Uiso 1 1 calc R
H50B H 1.1516 1.4945 -0.2763 0.200 Uiso 1 1 calc R
H50C H 1.2038 1.4842 -0.2717 0.200 Uiso 1 1 calc R
C61 C 1.8140(7) 1.7383(7) 0.01687(18) 0.142(5) Uani 1 1 d .
H61A H 1.7954 1.7599 0.0212 0.213 Uiso 1 1 calc R
H61B H 1.7931 1.7129 0.0047 0.213 Uiso 1 1 calc R
H61C H 1.8532 1.7648 0.0123 0.213 Uiso 1 1 calc R
C99 C 1.1636(4) 0.9305(3) -0.06320(17) 0.092(3) Uani 1 1 d D
H99A H 1.1633 0.9210 -0.0787 0.137 Uiso 1 1 calc R
H99B H 1.1246 0.9099 -0.0575 0.137 Uiso 1 1 calc R
H99C H 1.1876 0.9195 -0.0550 0.137 Uiso 1 1 calc R
C108 C 1.3394(6) 1.4947(7) 0.0284(2) 0.154(6) Uani 1 1 d .
H10G H 1.3511 1.5180 0.0147 0.184 Uiso 1 1 calc R
C109 C 2.0055(5) 1.6915(5) 0.00885(17) 0.098(3) Uani 1 1 d .
H10H H 2.0464 1.7061 0.0107 0.148 Uiso 1 1 calc R
H10I H 1.9995 1.7206 0.0019 0.148 Uiso 1 1 calc R
H10J H 1.9892 1.6573 -0.0003 0.148 Uiso 1 1 calc R
C83 C 1.3204(5) 1.5235(6) -0.1823(2) 0.216(11) Uani 1 1 d D
H83A H 1.3306 1.5635 -0.1857 0.259 Uiso 1 1 calc R
C136 C 1.4412(4) 1.6154(4) -0.05504(19) 0.108(4) Uani 1 1 d D
H13J H 1.4209 1.6176 -0.0683 0.129 Uiso 1 1 calc R
C137 C 1.4841(6) 1.6760(6) -0.0450(3) 0.182(7) Uani 1 1 d D
H13K H 1.5124 1.6993 -0.0561 0.273 Uiso 1 1 calc R
H13L H 1.5033 1.6713 -0.0323 0.273 Uiso 1 1 calc R
H13M H 1.4629 1.6949 -0.0405 0.273 Uiso 1 1 calc R
N20 N 1.5563(3) 1.2248(3) -0.14449(15) 0.098(2) Uani 1 1 d .
C140 C 1.5849(8) 1.2525(8) -0.1678(2) 0.192(7) Uani 1 1 d .
H14O H 1.5551 1.2397 -0.1790 0.287 Uiso 1 1 calc R
H14P H 1.6122 1.2404 -0.1718 0.287 Uiso 1 1 calc R
H14Q H 1.6046 1.2941 -0.1667 0.287 Uiso 1 1 calc R
C143 C 1.9920(5) 1.8549(3) 0.02450(19) 0.129(5) Uani 1 1 d D
H14D H 1.9887 1.8597 0.0406 0.155 Uiso 1 1 calc R
C145 C 1.3516(14) 1.5387(15) 0.0431(6) 0.351(17) Uani 1 1 d U
H14E H 1.3246 1.5523 0.0410 0.526 Uiso 1 1 calc R
H14F H 1.3904 1.5701 0.0406 0.526 Uiso 1 1 calc R
H14G H 1.3483 1.5246 0.0581 0.526 Uiso 1 1 calc R
C144 C 1.9664(5) 1.8882(4) 0.0119(2) 0.156(6) Uani 1 1 d D
H14H H 1.9264 1.8724 0.0160 0.235 Uiso 1 1 calc R
H14I H 1.9691 1.8841 -0.0039 0.235 Uiso 1 1 calc R
H14J H 1.9878 1.9286 0.0159 0.235 Uiso 1 1 calc R
C151 C 1.4002(6) 1.5823(6) -0.0357(2) 0.204(10) Uani 1 1 d D
H15G H 1.4234 1.5766 -0.0243 0.245 Uiso 1 1 calc R
C134 C 1.2753(6) 1.4509(7) 0.0217(4) 0.233(11) Uani 1 1 d .
H13D H 1.2521 1.4690 0.0234 0.349 Uiso 1 1 calc R
H13E H 1.2603 1.4172 0.0311 0.349 Uiso 1 1 calc R
H13F H 1.2741 1.4395 0.0064 0.349 Uiso 1 1 calc R
C156 C 1.5015(5) 1.1865(5) -0.1408(2) 0.112(4) Uani 1 1 d .
H15F H 1.4901 1.1669 -0.1272 0.134 Uiso 1 1 calc R
O36 O 1.4690(4) 1.1777(3) -0.15402(11) 0.118(2) Uani 1 1 d .
C157 C 1.3558(4) 1.5224(5) -0.0443(2) 0.137(5) Uani 1 1 d D
H15M H 1.3583 1.5216 -0.0602 0.205 Uiso 1 1 calc R
H15N H 1.3174 1.5140 -0.0401 0.205 Uiso 1 1 calc R
H15O H 1.3634 1.4938 -0.0379 0.205 Uiso 1 1 calc R
N24 N 0.9768(15) 0.9368(4) -0.2754(4) 0.63(5) Uani 1 1 d D
H24A H 1.0001 0.9234 -0.2766 0.758 Uiso 1 1 calc R
H24B H 0.9399 0.9134 -0.2748 0.758 Uiso 1 1 calc R
C148 C 0.7700(7) 1.3875(7) -0.2308(6) 0.46(2) Uani 1 1 d DU
H14A H 0.7933 1.4170 -0.2415 0.690 Uiso 1 1 calc R
H14B H 0.7822 1.4024 -0.2160 0.690 Uiso 1 1 calc R
H14C H 0.7299 1.3763 -0.2328 0.690 Uiso 1 1 calc R
C54 C 0.8423(9) 1.3546(7) -0.2369(3) 0.313(19) Uani 1 1 d D
H54A H 0.8577 1.3752 -0.2510 0.375 Uiso 1 1 calc R
C133 C 0.7777(9) 1.3337(6) -0.2343(4) 0.314(17) Uani 1 1 d D
H13A H 0.7588 1.3156 -0.2484 0.377 Uiso 1 1 calc R
C102 C 0.8624(6) 1.3952(6) -0.2175(3) 0.156(5) Uani 1 1 d D
H10D H 0.9032 1.4102 -0.2152 0.234 Uiso 1 1 calc R
H10E H 0.8415 1.3748 -0.2043 0.234 Uiso 1 1 calc R
H10F H 0.8555 1.4268 -0.2204 0.234 Uiso 1 1 calc R
C147 C 2.0771(5) 1.8463(6) 0.0348(3) 0.175(6) Uani 1 1 d DU
H14K H 2.0441 1.8125 0.0409 0.262 Uiso 1 1 calc R
H14L H 2.0995 1.8719 0.0467 0.262 Uiso 1 1 calc R
H14M H 2.1007 1.8347 0.0267 0.262 Uiso 1 1 calc R
C141 C 1.5968(5) 1.2503(5) -0.1249(3) 0.172(7) Uani 1 1 d .
H14R H 1.5765 1.2316 -0.1114 0.258 Uiso 1 1 calc R
H14S H 1.6103 1.2912 -0.1239 0.258 Uiso 1 1 calc R
H14T H 1.6294 1.2445 -0.1268 0.258 Uiso 1 1 calc R
C47 C 1.3509(5) 1.3753(4) -0.22889(18) 0.104(4) Uani 1 1 d D
H47A H 1.3600 1.3492 -0.2208 0.125 Uiso 1 1 calc R
H47B H 1.3234 1.3812 -0.2203 0.125 Uiso 1 1 calc R
C154 C 0.7440(10) 1.2902(9) -0.2156(4) 0.269(10) Uani 1 1 d DU
H15A H 0.7403 1.2532 -0.2190 0.403 Uiso 1 1 calc R
H15B H 0.7060 1.2859 -0.2142 0.403 Uiso 1 1 calc R
H15C H 0.7645 1.3043 -0.2017 0.403 Uiso 1 1 calc R
C162 C 1.6745(16) 1.7864(13) 0.0310(4) 0.295(19) Uani 1 1 d .
C163 C 1.6667 1.3333 -0.0668(4) 0.137(8) Uani 1 3 d SD
C155 C -0.3333 0.3333 0.1733(4) 0.221(19) Uani 1 3 d SD
N33 N -0.2993(8) 0.3043(9) 0.1737(4) 0.372(18) Uani 1 1 d D
H33A H -0.3165 0.2670 0.1741 0.446 Uiso 1 1 calc R
H33B H -0.2620 0.3245 0.1734 0.446 Uiso 1 1 calc R
N30 N 1.6187(7) 1.3425(9) -0.0652(3) 0.267(8) Uani 1 1 d DU
H30B H 1.5842 1.3134 -0.0634 0.321 Uiso 1 1 calc R
H30C H 1.6240 1.3771 -0.0661 0.321 Uiso 1 1 calc R
C164 C 1.0000 1.0000 -0.2744(3) 0.065(3) Uani 1 3 d SDU
Cl2' Cl 0.1654(6) 0.7634(5) 0.30223(12) 0.150(5) Uani 0.33 1 d P
Cl3 Cl 0.1606(6) 0.8470(7) 0.30706(13) 0.163(6) Uani 0.33 1 d P
Cl2 Cl 0.2199(5) 0.7634(6) 0.29839(18) 0.230(5) Uani 0.50 1 d P
Cl4 Cl -0.6370(13) 0.1172(4) 0.14629(17) 0.51(2) Uani 0.50 1 d P
Cl4' Cl -0.6889(5) 0.1565(7) 0.14301(17) 0.153(5) Uani 0.33 1 d P
Cl' Cl -0.6147(6) 0.1886(6) 0.14764(12) 0.585(14) Uani 1 1 d .
Cl1 Cl 0.5174(2) 0.5932(2) 0.14355(10) 0.0565(14) Uani 0.33 1 d P
Cl1' Cl 0.4891(4) 0.4810(3) 0.14246(12) 0.104(2) Uani 0.33 1 d P
Cl6 Cl 0.9251(2) 0.7421(2) -0.02741(9) 0.0488(13) Uani 0.33 1 d P
C160 C 2.0561(7) 1.8779(9) 0.0191(4) 0.239(9) Uani 1 1 d DU
H16A H 2.0534 1.8586 0.0049 0.286 Uiso 1 1 calc R
C150 C 1.3786(9) 1.6198(8) -0.0252(3) 0.215(9) Uani 1 1 d .
H15H H 1.3511 1.5982 -0.0136 0.323 Uiso 1 1 calc R
H15I H 1.3601 1.6309 -0.0363 0.323 Uiso 1 1 calc R
H15J H 1.4108 1.6539 -0.0189 0.323 Uiso 1 1 calc R
C161 C 2.1094(14) 1.9394(11) 0.0148(9) 0.57(4) Uani 1 1 d DU
H16B H 2.0973 1.9622 0.0064 0.851 Uiso 1 1 calc R
H16C H 2.1384 1.9357 0.0066 0.851 Uiso 1 1 calc R
H16D H 2.1253 1.9580 0.0289 0.851 Uiso 1 1 calc R
C91 C 1.3725(11) 1.4684(8) -0.2299(2) 0.312(18) Uani 1 1 d .
H91A H 1.3993 1.5095 -0.2300 0.468 Uiso 1 1 calc R
H91B H 1.3529 1.4571 -0.2158 0.468 Uiso 1 1 calc R
H91C H 1.3444 1.4589 -0.2416 0.468 Uiso 1 1 calc R
C22 C 1.2971(11) 1.4921(12) -0.2046(2) 0.50(4) Uani 1 1 d D
H22A H 1.2664 1.4984 -0.2097 0.755 Uiso 1 1 calc R
H22B H 1.2823 1.4513 -0.2027 0.755 Uiso 1 1 calc R
H22C H 1.3279 1.5071 -0.2154 0.755 Uiso 1 1 calc R
C132 C 1.3735(8) 1.5316(9) -0.1688(4) 0.230(8) Uani 1 1 d DU
H13G H 1.3797 1.5566 -0.1563 0.345 Uiso 1 1 calc R
H13H H 1.4073 1.5487 -0.1782 0.345 Uiso 1 1 calc R
H13I H 1.3665 1.4945 -0.1636 0.345 Uiso 1 1 calc R
C165 C 1.0000 1.0000 -0.3321(6) 0.243(18) Uani 1 3 d SD
N34 N 0.9678(9) 0.9376(4) -0.3318(6) 0.67(5) Uani 1 1 d D
H34A H 0.9859 0.9184 -0.3314 0.799 Uiso 1 1 calc R
H34B H 0.9304 0.9196 -0.3320 0.799 Uiso 1 1 calc R

loop_
_atom_site_aniso_label
_atom_site_aniso_U_11
_atom_site_aniso_U_22
_atom_site_aniso_U_33
_atom_site_aniso_U_23
_atom_site_aniso_U_13
_atom_site_aniso_U_12
C10 0.147(12) 0.214(14) 0.133(10) 0.104(10) 0.097(9) 0.137(11)
C12 0.043(4) 0.057(5) 0.036(4) 0.003(3) 0.002(3) 0.021(4)
C33 0.048(5) 0.052(5) 0.065(5) -0.015(4) 0.007(4) 0.017(4)
C44 0.077(6) 0.064(6) 0.095(7) 0.016(4) 0.046(5) 0.051(5)
C24 0.032(4) 0.052(4) 0.040(4) 0.008(3) 0.017(3) 0.014(3)
C2 0.031(4) 0.055(5) 0.040(4) -0.005(3) 0.010(3) 0.018(3)
C106 0.030(4) 0.044(4) 0.054(4) -0.005(3) 0.005(3) 0.016(3)
C4 0.027(3) 0.032(4) 0.040(4) 0.011(3) 0.011(3) 0.010(3)
C38 0.048(4) 0.041(4) 0.038(4) -0.002(3) -0.012(3) 0.026(4)
C5 0.038(4) 0.036(4) 0.048(4) -0.005(3) -0.016(3) 0.024(3)
C116 0.043(4) 0.059(5) 0.068(5) -0.025(4) -0.024(4) 0.025(4)
C16 0.056(5) 0.048(5) 0.107(7) -0.010(4) 0.029(4) 0.033(4)
C34 0.056(6) 0.030(4) 0.113(7) -0.003(4) 0.011(5) 0.020(4)
C15 0.049(5) 0.098(7) 0.053(5) 0.032(4) 0.018(4) 0.039(5)
C17 0.073(6) 0.080(6) 0.030(4) -0.012(4) -0.005(4) 0.039(5)
C130 0.062(6) 0.061(6) 0.079(6) 0.017(4) 0.010(4) 0.039(5)
C37 0.061(5) 0.046(5) 0.092(6) -0.006(4) -0.010(4) 0.040(4)
C96 0.069(6) 0.072(6) 0.052(5) -0.009(4) 0.004(4) 0.039(5)
C3 0.060(5) 0.055(5) 0.029(4) -0.005(3) 0.000(3) 0.033(4)
C53 0.077(6) 0.081(6) 0.027(4) -0.001(4) 0.003(3) 0.041(5)
C1 0.053(5) 0.058(5) 0.028(3) 0.009(3) 0.008(3) 0.032(4)
C67 0.070(6) 0.042(5) 0.072(6) 0.005(4) 0.019(4) 0.025(4)
C23 0.079(6) 0.100(7) 0.035(4) 0.000(4) 0.015(4) 0.055(6)
C118 0.046(5) 0.034(4) 0.061(5) -0.003(3) 0.009(3) 0.010(4)
C13 0.079(6) 0.059(5) 0.031(4) -0.016(3) 0.006(3) 0.044(5)
C48 0.051(5) 0.073(6) 0.056(5) 0.001(4) 0.003(4) 0.038(5)
C21 0.043(4) 0.045(4) 0.044(4) -0.005(3) 0.006(3) 0.023(4)
C92 0.030(4) 0.036(4) 0.068(5) 0.012(3) 0.009(3) 0.002(3)
C19 0.036(4) 0.024(4) 0.105(6) 0.001(4) -0.005(4) 0.003(3)
C70 0.030(4) 0.041(4) 0.100(6) -0.010(4) 0.003(4) 0.019(4)
C18 0.033(4) 0.047(5) 0.085(6) -0.004(4) 0.007(4) 0.013(4)
C125 0.043(4) 0.039(4) 0.053(4) -0.007(3) 0.008(3) 0.014(4)
C82 0.051(5) 0.043(5) 0.079(6) 0.003(4) 0.009(4) 0.020(4)
C7 0.049(5) 0.033(4) 0.070(5) 0.008(3) -0.011(4) 0.018(4)
C77 0.065(5) 0.057(5) 0.055(5) 0.018(4) 0.001(4) 0.033(5)
C8 0.030(4) 0.036(4) 0.097(6) 0.011(4) -0.016(4) 0.012(3)
C6 0.057(5) 0.059(5) 0.073(5) -0.019(4) 0.003(4) 0.031(4)
C14 0.064(5) 0.039(4) 0.051(4) -0.006(3) -0.004(3) 0.038(4)
C25 0.066(5) 0.067(6) 0.042(4) 0.017(4) 0.018(4) 0.040(5)
C29 0.037(4) 0.059(5) 0.069(5) 0.021(4) 0.010(3) 0.029(4)
C31 0.073(6) 0.080(6) 0.066(5) -0.014(4) 0.006(4) 0.044(5)
C32 0.058(6) 0.061(6) 0.066(5) 0.002(4) 0.005(4) 0.025(5)
C35 0.051(5) 0.044(4) 0.054(4) 0.006(3) 0.020(3) 0.033(4)
C36 0.062(5) 0.044(5) 0.087(6) 0.012(4) 0.020(4) 0.038(4)
C39 0.085(7) 0.140(9) 0.097(7) 0.044(6) 0.000(5) 0.074(7)
C43 0.029(4) 0.053(5) 0.093(6) -0.017(4) 0.006(4) 0.009(4)
C45 0.047(5) 0.039(4) 0.067(5) -0.006(3) 0.023(4) 0.016(4)
C46 0.083(7) 0.129(10) 0.140(10) 0.032(7) 0.057(6) 0.083(7)
C49 0.062(6) 0.075(7) 0.114(8) -0.044(5) -0.043(5) 0.039(5)
C51 0.071(5) 0.042(4) 0.056(5) 0.008(3) -0.013(4) 0.018(4)
C52 0.161(10) 0.046(5) 0.089(7) 0.003(4) 0.080(6) 0.033(6)
C55 0.111(8) 0.051(6) 0.070(6) -0.027(4) -0.034(5) 0.041(6)
C56 0.085(6) 0.061(6) 0.065(6) -0.002(5) -0.004(5) 0.040(5)
C57 0.035(4) 0.024(4) 0.137(8) 0.018(5) -0.005(5) 0.016(4)
C58 0.040(4) 0.037(4) 0.057(4) -0.020(3) -0.026(3) 0.019(4)
C59 0.126(9) 0.045(5) 0.069(6) -0.004(4) 0.037(5) 0.048(6)
C60 0.110(9) 0.094(8) 0.086(7) 0.013(6) -0.019(6) 0.052(7)
C62 0.032(4) 0.027(3) 0.069(5) -0.001(3) 0.009(3) 0.009(3)
C64 0.041(4) 0.059(5) 0.074(5) -0.004(4) 0.009(3) 0.023(4)
C68 0.108(9) 0.084(8) 0.112(8) -0.040(6) 0.007(6) 0.039(7)
C69 0.083(6) 0.038(4) 0.085(6) -0.010(4) -0.001(5) 0.032(5)
O30 0.109(5) 0.074(4) 0.079(5) 0.002(3) -0.003(4) 0.046(4)
C73 0.033(4) 0.073(6) 0.064(5) -0.002(4) 0.004(3) 0.003(4)
C74 0.115(8) 0.054(6) 0.115(8) 0.013(5) -0.019(7) 0.018(6)
C75 0.068(6) 0.053(5) 0.085(7) -0.005(4) 0.010(5) 0.006(5)
C76 0.052(5) 0.041(4) 0.058(5) 0.012(3) 0.000(4) 0.023(4)
C79 0.033(4) 0.067(6) 0.104(7) -0.011(5) 0.008(4) 0.032(4)
O14 0.076(5) 0.069(5) 0.188(8) 0.049(5) 0.034(5) 0.028(4)
C84 0.124(9) 0.112(9) 0.102(8) 0.004(6) -0.001(6) 0.078(8)
C86 0.094(6) 0.051(5) 0.058(5) 0.012(4) 0.035(4) 0.049(5)
C87 0.110(8) 0.056(5) 0.083(6) -0.032(4) 0.035(5) 0.009(5)
C90 0.048(4) 0.036(4) 0.044(4) 0.000(3) 0.003(3) 0.028(3)
C93 0.047(5) 0.087(6) 0.062(5) 0.025(4) 0.006(4) 0.028(5)
C95 0.057(5) 0.091(7) 0.085(6) -0.003(5) -0.008(4) 0.054(5)
C97 0.087(7) 0.077(7) 0.106(7) 0.045(5) 0.033(5) 0.044(6)
C98 0.055(5) 0.053(5) 0.057(5) -0.023(3) -0.019(3) 0.035(4)
C9 0.104(7) 0.040(5) 0.034(4) -0.014(3) 0.004(4) 0.033(5)
C110 0.029(4) 0.033(4) 0.059(5) 0.004(3) -0.001(3) 0.003(3)
C28 0.065(5) 0.038(4) 0.027(3) 0.003(3) 0.000(3) 0.021(4)
C40 0.064(5) 0.053(5) 0.050(5) 0.014(3) -0.005(4) 0.032(4)
C30 0.040(4) 0.055(5) 0.027(3) -0.002(3) -0.004(3) 0.015(4)
C100 0.105(8) 0.146(9) 0.090(7) 0.023(6) -0.003(6) 0.089(7)
N6 0.123(8) 0.057(5) 0.121(8) 0.009(5) -0.051(6) 0.001(5)
C105 0.077(7) 0.112(8) 0.107(8) 0.008(6) 0.036(6) 0.052(6)
C112 0.097(7) 0.104(8) 0.077(6) 0.021(5) -0.012(5) 0.068(6)
C113 0.058(7) 0.049(6) 0.180(13) 0.008(7) -0.035(7) 0.020(5)
C114 0.107(8) 0.030(4) 0.138(9) 0.005(5) 0.042(6) 0.037(5)
C85 0.052(8) 0.067(9) 0.034(7) 0.038(6) 0.011(5) 0.048(7)
C85' 0.078(13) 0.044(11) 0.22(3) -0.026(12) -0.057(14) -0.012(10)
C10' 0.059(15) 0.035(13) 0.69(12) -0.04(3) -0.01(3) -0.037(12)
C103 0.114(13) 0.060(8) 0.059(8) 0.048(7) 0.071(8) 0.078(10)
C135 0.23(2) 0.135(13) 0.206(16) 0.070(11) 0.068(14) 0.132(14)
C120 0.055(6) 0.179(12) 0.086(7) 0.011(7) -0.019(5) 0.033(7)
C121 0.030(4) 0.041(5) 0.128(7) -0.021(4) 0.031(4) 0.010(4)
C122 0.020(3) 0.041(4) 0.085(5) 0.007(3) -0.012(3) 0.003(3)
C123 0.026(4) 0.035(4) 0.113(6) 0.004(3) 0.014(3) 0.020(3)
N2 0.153(8) 0.108(7) 0.086(6) 0.034(5) 0.066(5) 0.103(6)
C126 0.097(7) 0.133(9) 0.251(11) 0.002(8) 0.015(7) 0.066(6)
C127 0.055(5) 0.060(6) 0.157(9) 0.012(5) 0.028(5) 0.035(5)
C128 0.061(5) 0.052(5) 0.136(8) -0.054(5) -0.038(5) 0.045(5)
N1 0.096(5) 0.052(4) 0.040(4) 0.011(3) -0.003(3) 0.041(4)
N3 0.073(5) 0.056(4) 0.067(4) 0.007(3) 0.031(3) 0.039(4)
N4 0.066(4) 0.053(4) 0.042(3) -0.002(3) 0.017(3) 0.030(4)
N5 0.056(4) 0.049(4) 0.050(4) 0.005(3) -0.013(3) 0.029(3)
N10 0.031(3) 0.047(4) 0.046(3) 0.008(3) 0.014(2) 0.015(3)
N7 0.038(4) 0.059(4) 0.067(4) -0.009(3) -0.013(3) 0.026(3)
N11 0.027(3) 0.045(3) 0.049(3) 0.011(3) -0.003(2) 0.014(3)
N9 0.047(4) 0.023(3) 0.081(4) -0.001(3) 0.003(3) 0.010(3)
N8 0.116(7) 0.031(4) 0.129(7) 0.013(4) 0.019(5) 0.028(4)
O1 0.065(4) 0.098(5) 0.123(5) 0.032(4) 0.017(4) 0.052(4)
O2 0.093(5) 0.084(5) 0.047(3) -0.008(3) -0.003(3) 0.037(4)
O3 0.060(4) 0.058(4) 0.074(4) -0.002(3) -0.027(3) 0.018(3)
O4 0.092(5) 0.056(4) 0.086(5) 0.009(3) 0.023(3) 0.032(3)
O5 0.049(3) 0.070(4) 0.087(4) -0.009(3) -0.007(3) 0.026(3)
O6 0.081(5) 0.082(5) 0.277(11) 0.021(6) 0.060(6) 0.041(5)
O7 0.100(4) 0.050(3) 0.041(3) 0.005(2) -0.006(3) 0.031(3)
O8 0.067(4) 0.053(3) 0.053(3) 0.012(2) 0.021(3) 0.027(3)
O10 0.074(4) 0.071(4) 0.112(5) 0.009(3) 0.015(3) 0.057(3)
O11 0.038(3) 0.052(3) 0.072(3) 0.014(2) 0.011(2) 0.031(2)
O12 0.056(3) 0.026(3) 0.066(3) -0.007(2) 0.005(2) 0.011(2)
O13 0.111(8) 0.078(6) 1.24(6) 0.151(15) 0.214(17) 0.069(6)
N14 0.058(5) 0.066(5) 0.100(6) -0.021(4) 0.004(4) 0.024(4)
O15 0.032(3) 0.044(3) 0.113(4) 0.005(3) 0.007(3) 0.024(3)
O16 0.045(3) 0.040(3) 0.130(5) -0.019(3) -0.002(3) 0.024(3)
O17 0.058(3) 0.039(3) 0.066(3) 0.006(2) -0.003(3) 0.023(3)
O18 0.035(3) 0.055(3) 0.060(3) 0.007(2) 0.003(2) 0.019(2)
O19 0.065(4) 0.067(4) 0.090(4) -0.004(3) 0.029(3) 0.036(3)
O20 0.036(3) 0.085(4) 0.187(7) 0.072(4) 0.018(3) 0.039(3)
O21 0.077(4) 0.080(4) 0.091(4) 0.013(3) 0.012(3) 0.049(4)
O22 0.060(4) 0.061(4) 0.084(4) 0.002(3) -0.002(3) 0.032(3)
O23 0.062(4) 0.027(3) 0.168(7) 0.011(3) -0.033(4) 0.003(3)
O24 0.046(4) 0.030(4) 0.57(2) 0.025(7) 0.022(7) 0.013(3)
O25 0.029(3) 0.057(3) 0.074(3) 0.000(2) 0.009(2) 0.021(2)
O26 0.094(5) 0.097(5) 0.144(6) -0.056(4) -0.079(5) 0.057(4)
O27 0.117(5) 0.038(3) 0.075(4) -0.014(3) -0.031(4) 0.024(3)
O28 0.063(4) 0.048(3) 0.092(4) -0.008(3) 0.009(3) 0.031(3)
C11 0.238(13) 0.206(12) 0.239(13) 0.015(9) -0.056(9) 0.123(10)
C20 0.140(9) 0.053(5) 0.079(6) -0.020(4) -0.032(6) 0.054(6)
C41 0.171(16) 0.121(13) 0.24(2) 0.044(12) -0.080(14) 0.022(11)
C27 0.202(14) 0.109(10) 0.147(11) 0.034(8) 0.027(10) 0.093(10)
C81 0.115(10) 0.071(8) 0.186(13) 0.009(7) -0.049(9) 0.037(7)
C63 0.269(19) 0.095(10) 0.192(15) 0.015(9) -0.104(13) 0.094(12)
C50 0.219(14) 0.093(7) 0.120(9) 0.050(6) 0.037(8) 0.101(9)
C61 0.241(16) 0.212(14) 0.068(7) 0.027(8) 0.045(8) 0.184(14)
C99 0.076(6) 0.058(6) 0.112(8) -0.018(5) 0.029(5) 0.012(5)
C108 0.145(11) 0.247(16) 0.159(11) -0.110(11) -0.084(9) 0.165(13)
C109 0.123(9) 0.106(8) 0.085(7) 0.018(6) 0.029(6) 0.071(7)
C83 0.146(14) 0.129(13) 0.36(3) 0.140(17) 0.099(17) 0.058(11)
C136 0.078(6) 0.112(8) 0.165(10) -0.064(7) -0.015(6) 0.071(6)
C137 0.171(14) 0.172(14) 0.280(18) -0.109(13) -0.074(13) 0.144(13)
N20 0.082(6) 0.080(5) 0.140(7) 0.017(5) 0.029(5) 0.047(5)
C140 0.30(2) 0.270(19) 0.133(12) 0.017(12) -0.007(13) 0.240(19)
C143 0.179(12) 0.033(5) 0.103(8) 0.006(5) -0.045(8) -0.001(6)
C145 0.345(19) 0.360(19) 0.36(2) -0.021(10) 0.006(10) 0.188(12)
C144 0.167(12) 0.053(6) 0.168(12) -0.039(7) 0.036(9) -0.006(7)
C151 0.24(2) 0.36(3) 0.160(14) 0.048(17) 0.052(15) 0.26(2)
C134 0.094(9) 0.184(15) 0.48(3) -0.135(17) -0.073(14) 0.112(11)
C156 0.069(7) 0.126(9) 0.090(8) -0.013(6) 0.014(5) 0.011(6)
O36 0.172(7) 0.127(6) 0.066(4) -0.021(4) -0.036(4) 0.084(6)
C157 0.085(8) 0.158(12) 0.189(12) -0.060(10) -0.032(8) 0.077(8)
N24 0.82(8) 0.107(12) 0.80(7) -0.11(2) -0.62(7) 0.11(3)
C148 0.46(3) 0.46(3) 0.47(3) 0.000(10) 0.001(10) 0.239(15)
C54 0.49(4) 0.63(5) 0.123(12) -0.12(2) -0.065(18) 0.51(4)
C133 0.46(4) 0.117(14) 0.42(4) 0.091(19) 0.07(3) 0.19(2)
C102 0.159(12) 0.168(13) 0.180(14) -0.032(10) -0.029(10) 0.111(11)
C147 0.135(8) 0.173(9) 0.165(9) 0.006(7) -0.004(7) 0.038(7)
C141 0.076(7) 0.131(10) 0.236(15) 0.108(10) -0.050(8) -0.003(7)
C47 0.092(8) 0.081(7) 0.102(8) 0.017(6) -0.020(6) 0.016(6)
C154 0.287(13) 0.263(13) 0.284(14) -0.004(9) 0.001(9) 0.159(10)
C162 0.52(5) 0.36(4) 0.23(2) -0.04(2) -0.11(3) 0.38(4)
C163 0.134(12) 0.134(12) 0.142(19) 0.000 0.000 0.067(6)
C155 0.20(3) 0.20(3) 0.26(4) 0.000 0.000 0.101(13)
N33 0.181(19) 0.36(4) 0.44(4) -0.04(3) -0.010(19) 0.03(2)
N30 0.305(12) 0.233(11) 0.264(12) 0.045(8) -0.054(9) 0.134(9)
C164 0.057(3) 0.057(3) 0.082(6) 0.000 0.000 0.0285(16)
Cl2' 0.278(15) 0.214(10) 0.054(4) -0.004(5) -0.022(6) 0.195(11)
Cl3 0.252(14) 0.311(16) 0.056(5) 0.034(6) 0.029(6) 0.238(14)
Cl2 0.163(8) 0.339(15) 0.217(10) 0.080(9) 0.030(7) 0.146(10)
Cl4 0.89(5) 0.116(7) 0.107(7) -0.024(5) 0.164(14) -0.055(15)
Cl4' 0.089(7) 0.182(12) 0.101(8) -0.005(7) -0.010(5) 0.002(7)
Cl' 0.59(2) 0.521(19) 0.123(5) -0.092(8) 0.081(8) -0.109(15)
Cl1 0.044(3) 0.049(3) 0.072(4) -0.004(3) -0.012(3) 0.019(3)
Cl1' 0.125(6) 0.107(5) 0.081(4) -0.012(4) 0.005(4) 0.059(5)
Cl6 0.037(3) 0.046(3) 0.058(3) -0.008(2) -0.001(2) 0.016(3)
C160 0.236(12) 0.212(12) 0.273(13) 0.001(9) -0.021(9) 0.116(9)
C150 0.31(2) 0.29(2) 0.204(16) 0.060(14) 0.095(15) 0.26(2)
C161 0.57(4) 0.57(4) 0.57(4) -0.001(10) 0.009(10) 0.28(2)
C91 0.37(3) 0.172(16) 0.087(10) -0.052(10) -0.008(13) -0.092(18)
C22 0.70(7) 0.30(3) 0.091(13) -0.006(15) -0.13(2) -0.07(3)
C132 0.217(11) 0.224(12) 0.247(12) 0.016(8) -0.038(9) 0.110(9)
C165 0.177(19) 0.177(19) 0.38(6) 0.000 0.000 0.089(10)
N34 0.67(7) 0.54(6) 1.12(12) 0.45(7) 0.49(8) 0.56(6)

loop_
_atom_type_symbol
_atom_type_description
_atom_type_scat_dispersion_real
_atom_type_scat_dispersion_imag
_atom_type_scat_source
C C 0.0033 0.0016 'International Tables Vol C Tables 4.2.6.8 and 6.1.1.4'
H H 0.0000 0.0000 'International Tables Vol C Tables 4.2.6.8 and 6.1.1.4'
N N 0.0061 0.0033 'International Tables Vol C Tables 4.2.6.8 and 6.1.1.4'
O O 0.0106 0.0060 'International Tables Vol C Tables 4.2.6.8 and 6.1.1.4'
Cl Cl 0.1484 0.1585 'International Tables Vol C Tables 4.2.6.8 and 6.1.1.4'

loop_
_geom_angle_atom_site_label_1
_geom_angle_atom_site_label_2
_geom_angle_atom_site_label_3
_geom_angle
_geom_angle_site_symmetry_1
_geom_angle_site_symmetry_3
C33 C12 C106 120.0 . .
C33 C12 O12 118.7(4) . .
C106 C12 O12 121.3(4) . .
C12 C33 C44 120.0 . .
C12 C33 C123 124.1(4) . .
C44 C33 C123 115.4(4) . .
C33 C44 C24 120.0 . .
C2 C24 C44 120.0 . .
C2 C24 C35 126.8(4) . .
C44 C24 C35 113.2(4) . .
O11 C2 C24 117.6(3) . .
O11 C2 C106 122.4(3) . .
C24 C2 C106 120.0 . .
C2 C106 C12 120.0 . .
C38 C4 C34 120.0 . .
C38 C4 N10 123.3(3) . .
C34 C4 N10 116.5(3) . .
C4 C38 C5 120.0 . .
C38 C5 C116 120.0 . .
C38 C5 N11 122.4(3) . .
C116 C5 N11 117.6(3) . .
O16 C116 C5 117.1(3) . .
O16 C116 C16 122.9(3) . .
C5 C116 C16 120.0 . .
C116 C16 C34 120.0 . .
C116 C16 C113 120.8(5) . .
C34 C16 C113 119.1(4) . .
O15 C34 C16 122.1(4) . .
O15 C34 C4 117.9(4) . .
C16 C34 C4 120.0 . .
O17 C15 C73 107.8(7) . .
O3 C17 C130 117.5(4) . .
O3 C17 C53 122.5(4) . .
C130 C17 C53 120.0 . .
C37 C130 C17 120.0 . .
C37 C130 C46 113.9(5) . 3_675
C17 C130 C46 125.9(5) . 3_675
C130 C37 C96 120.0 . .
C3 C96 C37 120.0 . .
C3 C96 C25 127.5(4) . .
C37 C96 C25 112.5(4) . .
C96 C3 C53 120.0 . .
C96 C3 O2 117.2(4) . .
C53 C3 O2 122.8(4) . .
C3 C53 C17 120.0 . .
N1 C1 C67 118.8(4) . .
N1 C1 C48 121.1(4) . .
C67 C1 C48 120.0 . .
C1 C67 C23 120.0 . .
C1 C67 O4 120.1(4) . .
C23 C67 O4 119.8(4) . .
C118 C23 C67 120.0 . .
C118 C23 C86 120.4(5) . .
C67 C23 C86 119.3(4) . .
C23 C118 C13 120.0 . .
C23 C118 O5 121.6(4) . .
C13 C118 O5 118.4(4) . .
N3 C13 C118 117.0(4) . .
N3 C13 C48 123.0(4) . .
C118 C13 C48 120.0 . .
C13 C48 C1 120.0 . .
C92 C21 C125 120.0 . .
O17 C92 C19 116.9(4) . .
O17 C92 C21 123.1(4) . .
C19 C92 C21 120.0 . .
C92 C19 C70 120.0 . .
C92 C19 C126 129.4(6) . .
C70 C19 C126 110.6(6) . .
C18 C70 C19 120.0 . .
C70 C18 C125 120.0 . .
C70 C18 C79 111.4(4) . .
C125 C18 C79 128.5(4) . .
O18 C125 C18 117.0(4) . .
O18 C125 C21 123.0(4) . .
C18 C125 C21 120.0 . .
C7 C82 C14 120.0 . .
C7 C82 N9 122.5(4) . .
C14 C82 N9 117.0(4) . .
C82 C7 C77 120.0 . .
C8 C77 C7 120.0 . .
C8 C77 N7 117.8(4) . 3_675
C7 C77 N7 122.2(4) . 3_675
C77 C8 C6 120.0 . .
C77 C8 O21 118.8(4) . .
C6 C8 O21 121.2(4) . .
C14 C6 C8 120.0 . .
C14 C6 C57 117.5(4) . .
C8 C6 C57 122.4(4) . .
C6 C14 C82 120.0 . .
C6 C14 O22 120.5(4) . .
C82 C14 O22 119.4(4) . .
O1 C25 N1 117.0(8) . .
O1 C25 C96 122.1(7) . .
N1 C25 C96 120.9(7) . .
O12 C29 C64 106.6(5) . .
O25 C31 C39 103.6(7) . .
O25 C32 C58 117.5(7) . 2_865
O25 C32 C36 121.3(7) . .
C58 C32 C36 121.1(7) 2_865 .
O10 C35 N10 121.2(6) . .
O10 C35 C24 118.0(6) . .
N10 C35 C24 120.9(5) . .
C32 C36 C45 120.9(6) . .
C108 C39 C31 113.3(11) . .
O11 C43 C122 107.7(6) . .
O28 C45 C76 115.6(6) . .
O28 C45 C36 123.7(6) . .
C76 C45 C36 120.7(6) . .
O6 C46 N3 119.3(10) . .
O6 C46 C130 119.7(8) . 2_765
N3 C46 C130 120.9(7) . 2_765
O26 C49 N5 123.7(8) . .
O26 C49 C58 115.4(8) . .
N5 C49 C58 120.7(7) . .
C69 C51 C90 114.4(7) . .
O2 C55 C97 109.8(8) . .
O27 C56 N6 120.3(9) . .
O27 C56 C110 128.3(7) . .
N6 C56 C110 111.5(7) . .
O23 C57 N8 122.2(7) . .
O23 C57 C6 123.9(7) . .
N8 C57 C6 113.4(7) . .
C32 C58 C59 115.1(6) 3_785 3_785
C32 C58 C49 127.1(7) 3_785 .
C59 C58 C49 117.6(6) 3_785 .
C58 C59 C76 127.4(7) 2_865 .
O3 C60 C47 115.3(8) . .
C95 C62 C127 115.6(7) . .
C95 C62 C122 112.5(6) . .
C127 C62 C122 107.1(6) . .
C29 C64 C75 113.8(6) . .
C51 C69 C20 111.7(8) . .
C51 C69 C112 112.1(7) . .
C20 C69 C112 103.8(7) . .
C15 C73 C93 111.7(7) . .
N8 C74 C83 107.4(8) . .
N8 C74 C63 112.2(8) . .
C83 C74 C63 108.8(7) . .
C64 C75 C99 107.6(7) . .
C64 C75 C52 110.3(7) . .
C99 C75 C52 109.6(7) . .
C45 C76 C59 114.5(6) . .
C45 C76 C121 129.3(6) . .
C59 C76 C121 116.2(7) . .
O20 C79 N9 123.8(7) . .
O20 C79 C18 120.5(7) . .
N9 C79 C18 115.1(7) . .
C27 C84 C50 107.0(9) . .
C27 C84 C97 118.4(10) . .
C50 C84 C97 100.5(9) . .
N2 C86 O30 124.7(8) . .
N2 C86 C23 121.4(8) . .
O30 C86 C23 113.8(6) . .
O18 C90 C51 107.7(5) . .
C100 C93 C120 110.6(8) . .
C100 C93 C73 110.6(7) . .
C120 C93 C73 108.5(8) . .
C55 C97 C84 117.0(9) . .
C9 C98 C30 120.0 . .
C9 C98 N4 119.5(4) . .
C30 C98 N4 120.4(4) . .
O7 C9 C98 118.5(4) . .
O7 C9 C110 121.5(4) . .
C98 C9 C110 120.0 . .
C28 C110 C9 120.0 . .
C28 C110 C56 118.7(5) . .
C9 C110 C56 119.1(5) . .
O8 C28 C110 120.8(4) . .
O8 C28 C40 119.2(4) . .
C110 C28 C40 120.0 . .
C28 C40 C30 120.0 . .
C28 C40 N5 119.6(4) . .
C30 C40 N5 120.4(4) . .
C40 C30 C98 120.0 . .
C56 N6 C143 114.8(8) . .
O14 C113 N14 127.7(11) . .
O14 C113 C16 117.9(13) . .
N14 C113 C16 113.3(9) . .
C85 C114 C85' 77.7(13) . .
C85 C114 O28 113.4(8) . .
C85' C114 O28 111.7(13) . .
C114 C85 C103 109.8(9) . .
C114 C85 C85' 51.1(10) . .
C103 C85 C85' 86.0(12) . .
C114 C85' C85 51.2(8) . .
C114 C85' C10' 114.1(16) . .
C85 C85' C10' 72.8(18) . .
C114 C85' C162 124.1(19) . .
C85 C85' C162 99.8(14) . .
C10' C85' C162 32(2) . .
C162 C10' C103 117(6) . .
C162 C10' C135 144(4) . .
C103 C10' C135 57(2) . .
C162 C10' C85' 80(4) . .
C103 C10' C85' 86(2) . .
C135 C10' C85' 130(2) . .
C10' C103 C135 79(3) . .
C10' C103 C85 99(2) . .
C135 C103 C85 114.3(9) . .
C10' C103 C162 29(4) . .
C135 C103 C162 100.8(15) . .
C85 C103 C162 106.8(11) . .
C103 C135 C10' 43.7(12) . .
O24 C121 N4 121.1(8) . .
O24 C121 C76 121.5(7) . .
N4 C121 C76 117.3(7) . .
C43 C122 C62 112.5(6) . .
O13 C123 N11 121.9(7) . 2_865
O13 C123 C33 114.8(7) . .
N11 C123 C33 119.4(6) 2_865 .
C86 N2 C54 127.3(9) . .
O19 C126 N7 113.9(12) . .
O19 C126 C19 116.3(10) . .
N7 C126 C19 121.5(11) . .
C25 N1 C1 128.7(6) . .
C46 N3 C13 127.9(7) . .
C121 N4 C98 127.9(6) . .
C49 N5 C40 125.2(6) . .
C35 N10 C4 127.4(5) . .
C126 N7 C77 127.5(8) . 2_765
C123 N11 C5 123.0(5) 3_785 .
C79 N9 C82 125.2(6) . .
C57 N8 C74 123.4(7) . .
C55 O2 C3 118.8(7) . .
C17 O3 C60 122.9(7) . .
C67 O4 C87 111.7(5) . .
C118 O5 C105 113.9(6) . .
C9 O7 C61 120.1(6) . .
C28 O8 C109 117.1(6) . .
C2 O11 C43 119.5(5) . .
C12 O12 C29 118.7(5) . .
C113 N14 C136 115.9(8) . .
C34 O15 C81 115.7(7) . .
C116 O16 C68 114.2(6) . .
C92 O17 C15 119.8(5) . .
C125 O18 C90 119.1(5) . .
C10 O21 C8 118.9(7) . .
C128 O22 C14 111.8(5) . .
C32 O25 C31 118.5(6) . .
C45 O28 C114 117.9(6) . .
C41 C11 C47 97.3(8) . .
C41 C11 C91 83.4(13) . .
C47 C11 C91 90.3(12) . .
C145 C108 C39 129.5(18) . .
C145 C108 C134 120.5(17) . .
C39 C108 C134 104.2(11) . .
C74 C83 C22 109.1(8) . .
C74 C83 C132 107.4(13) . .
C22 C83 C132 128.6(18) . .
N14 C136 C151 101.3(7) . .
N14 C136 C137 110.9(7) . .
C151 C136 C137 104.2(11) . .
C156 N20 C141 118.9(9) . .
C156 N20 C140 126.6(11) . .
C141 N20 C140 114.3(9) . .
N6 C143 C160 107.2(12) . .
N6 C143 C144 112.4(8) . .
C160 C143 C144 112.8(9) . .
C150 C151 C157 118.6(13) . .
C150 C151 C136 109.4(11) . .
C157 C151 C136 107.5(8) . .
O36 C156 N20 119.2(12) . .
C102 C54 N2 122.3(12) . .
C102 C54 C133 96.6(11) . .
N2 C54 C133 100.4(13) . .
C54 C133 C154 118.4(19) . .
C54 C133 C148 108.6(8) . .
C154 C133 C148 107.3(8) . .
C60 C47 C11 102.9(10) . .
C10' C162 C103 34(2) . .
C10' C162 C85' 68(3) . .
C103 C162 C85' 66.7(11) . .
N30 C163 N30 119.6(3) 2_865 3_785
N30 C163 N30 119.6(3) 2_865 .
N30 C163 N30 119.6(3) 3_785 .
N33 C155 N33 119.97(5) . 3_455
N33 C155 N33 119.97(5) . 2_565
N33 C155 N33 119.97(5) 3_455 2_565
N24 C164 N24 119.83(10) 2_765 .
N24 C164 N24 119.83(10) 2_765 3_675
N24 C164 N24 119.83(10) . 3_675
Cl2 Cl2' Cl3 123.4(11) . .
Cl' Cl4 Cl4' 53.0(10) . .
Cl' Cl4' Cl4 50.6(8) . .
Cl4 Cl' Cl4' 76.4(11) . .
C143 C160 C147 106.6(9) . .
C143 C160 C161 134(2) . .
C147 C160 C161 106.6(9) . .
N34 C165 N34 119.99(4) 2_765 .
N34 C165 N34 119.99(5) 2_765 3_675
N34 C165 N34 119.99(4) . 3_675

loop_
_geom_bond_atom_site_label_1
_geom_bond_atom_site_label_2
_geom_bond_distance
_geom_bond_site_symmetry_2
C10 O21 1.385(11) .
C12 C33 1.3900 .
C12 C106 1.3900 .
C12 O12 1.401(5) .
C33 C44 1.3900 .
C33 C123 1.521(7) .
C44 C24 1.3900 .
C24 C2 1.3900 .
C24 C35 1.462(7) .
C2 O11 1.384(5) .
C2 C106 1.3900 .
C4 C38 1.3900 .
C4 C34 1.3900 .
C4 N10 1.425(6) .
C38 C5 1.3900 .
C5 C116 1.3900 .
C5 N11 1.451(6) .
C116 O16 1.387(6) .
C116 C16 1.3900 .
C16 C34 1.3900 .
C16 C113 1.550(11) .
C34 O15 1.358(5) .
C15 O17 1.387(9) .
C15 C73 1.516(10) .
C17 O3 1.369(7) .
C17 C130 1.3900 .
C17 C53 1.3900 .
C130 C37 1.3900 .
C130 C46 1.458(12) 3_675
C37 C96 1.3900 .
C96 C3 1.3900 .
C96 C25 1.522(9) .
C3 C53 1.3900 .
C3 O2 1.409(7) .
C1 N1 1.383(8) .
C1 C67 1.3900 .
C1 C48 1.3900 .
C67 C23 1.3900 .
C67 O4 1.416(6) .
C23 C118 1.3900 .
C23 C86 1.550(8) .
C118 C13 1.3900 .
C118 O5 1.406(6) .
C13 N3 1.389(7) .
C13 C48 1.3900 .
C21 C92 1.3900 .
C21 C125 1.3900 .
C92 O17 1.346(6) .
C92 C19 1.3900 .
C19 C70 1.3900 .
C19 C126 1.534(15) .
C70 C18 1.3900 .
C18 C125 1.3900 .
C18 C79 1.593(8) .
C125 O18 1.336(5) .
C82 C7 1.3900 .
C82 C14 1.3900 .
C82 N9 1.404(7) .
C7 C77 1.3900 .
C77 C8 1.3900 .
C77 N7 1.384(7) 3_675
C8 C6 1.3900 .
C8 O21 1.390(7) .
C6 C14 1.3900 .
C6 C57 1.503(8) .
C14 O22 1.426(6) .
C25 O1 1.211(9) .
C25 N1 1.358(9) .
C29 O12 1.453(8) .
C29 C64 1.477(10) .
C31 O25 1.474(10) .
C31 C39 1.543(13) .
C32 O25 1.345(8) .
C32 C58 1.377(9) 2_865
C32 C36 1.394(9) .
C35 O10 1.277(8) .
C35 N10 1.358(8) .
C36 C45 1.407(9) .
C39 C108 1.471(14) .
C43 O11 1.408(8) .
C43 C122 1.504(10) .
C45 O28 1.367(8) .
C45 C76 1.395(9) .
C46 O6 1.323(10) .
C46 N3 1.381(11) .
C46 C130 1.46(3) 2_765
C49 O26 1.261(9) .
C49 N5 1.307(10) .
C49 C58 1.462(11) .
C51 C69 1.415(11) .
C51 C90 1.496(10) .
C52 C75 1.586(12) .
C55 O2 1.386(10) .
C55 C97 1.433(12) .
C56 O27 1.158(9) .
C56 N6 1.418(8) .
C56 C110 1.504(10) .
C57 O23 1.206(10) .
C57 N8 1.385(8) .
C58 C32 1.377(9) 3_785
C58 C59 1.396(11) 3_785
C59 C58 1.396(11) 2_865
C59 C76 1.398(10) .
C60 O3 1.402(11) .
C60 C47 1.431(13) .
C62 C95 1.412(10) .
C62 C127 1.535(10) .
C62 C122 1.627(9) .
C64 C75 1.544(8) .
C68 O16 1.435(10) .
C69 C20 1.547(12) .
C69 C112 1.610(12) .
O30 C86 1.277(9) .
C73 C93 1.586(11) .
C74 N8 1.488(7) .
C74 C83 1.535(8) .
C74 C63 1.541(6) .
C75 C99 1.545(8) .
C76 C121 1.499(10) .
C79 O20 1.158(9) .
C79 N9 1.370(10) .
O14 C113 1.212(13) .
C84 C27 1.506(16) .
C84 C50 1.517(14) .
C84 C97 1.608(14) .
C86 N2 1.259(9) .
C87 O4 1.465(10) .
C90 O18 1.474(7) .
C93 C100 1.448(12) .
C93 C120 1.535(11) .
C98 C9 1.3900 .
C98 C30 1.3900 .
C98 N4 1.454(7) .
C9 O7 1.362(7) .
C9 C110 1.3900 .
C110 C28 1.3900 .
C28 O8 1.350(6) .
C28 C40 1.3900 .
C40 C30 1.3900 .
C40 N5 1.454(6) .
N6 C143 1.479(8) .
C105 O5 1.409(10) .
C113 N14 1.361(15) .
C114 C85 1.341(13) .
C114 C85' 1.339(18) .
C114 O28 1.502(10) .
C85 C103 1.542(8) .
C85 C85' 1.68(2) .
C85' C10' 1.90(6) .
C85' C162 2.02(3) .
C10' C162 1.08(7) .
C10' C103 1.25(3) .
C10' C135 1.77(7) .
C103 C135 1.524(9) .
C103 C162 1.98(3) .
C121 O24 1.137(9) .
C121 N4 1.313(9) .
C123 O13 1.213(11) .
C123 N11 1.338(8) 2_865
N2 C54 1.490(9) .
C126 O19 1.340(14) .
C126 N7 1.332(14) .
C128 O22 1.371(9) .
N7 C77 1.38(3) 2_765
N11 C123 1.338(8) 3_785
O7 C61 1.402(12) .
O8 C109 1.389(10) .
N14 C136 1.441(7) .
O15 C81 1.522(12) .
C11 C41 1.534(10) .
C11 C47 1.566(10) .
C11 C91 1.60(3) .
C108 C145 1.37(3) .
C108 C134 1.562(18) .
C83 C22 1.536(9) .
C83 C132 1.543(9) .
C136 C151 1.533(9) .
C136 C137 1.554(9) .
N20 C156 1.314(11) .
N20 C141 1.506(15) .
N20 C140 1.582(16) .
C143 C160 1.530(10) .
C143 C144 1.554(9) .
C151 C150 1.513(16) .
C151 C157 1.521(9) .
C156 O36 1.107(11) .
N24 C164 1.472(7) .
C148 C133 1.556(7) .
C54 C102 1.493(19) .
C54 C133 1.525(10) .
C133 C154 1.538(7) .
C147 C160 1.542(10) .
C163 N30 1.416(9) 2_865
C163 N30 1.416(9) 3_785
C163 N30 1.416(9) .
C155 N33 1.453(7) .
C155 N33 1.453(7) 3_455
C155 N33 1.453(7) 2_565
C164 N24 1.472(7) 2_765
C164 N24 1.472(7) 3_675
Cl2' Cl2 1.466(14) .
Cl2' Cl3 2.308(15) .
Cl4 Cl' 1.68(2) .
Cl4 Cl4' 2.11(3) .
Cl4' Cl' 1.737(18) .
C160 C161 1.556(10) .
C165 N34 1.436(10) 2_765
C165 N34 1.436(10) .
C165 N34 1.436(10) 3_675

loop_
_platon_squeeze_void_nr
_platon_squeeze_void_average_x
_platon_squeeze_void_average_y
_platon_squeeze_void_average_z
_platon_squeeze_void_volume
_platon_squeeze_void_count_electrons
1 0.000 0.000 0.174 451.8 57.4
2 0.000 0.000 0.363 193.5 24.6
3 0.134 -0.088 0.640 158.5 21.6
4 0.502 0.045 0.744 48.4 5.5
5 0.000 0.000 0.805 439.3 50.7
6 0.000 0.000 0.933 392.5 38.0
7 0.250 0.015 0.148 8.8 0.2
8 0.667 0.333 0.138 433.8 50.9
9 0.445 0.200 0.973 156.8 21.9
10 0.289 0.124 0.410 46.9 5.4
11 0.876 0.165 0.410 47.0 5.4
12 0.705 0.076 0.637 6.7 0.3
13 0.800 0.246 0.973 156.4 22.1
14 0.432 0.083 0.482 7.5 0.3
15 0.088 0.221 0.640 158.2 21.7
16 0.667 0.333 0.266 389.0 38.7
17 0.667 0.333 0.507 447.4 57.4
18 0.667 0.333 0.696 190.4 24.6
19 0.985 0.235 0.148 8.8 0.2
20 0.258 0.295 0.303 7.6 0.4
21 0.371 0.295 0.637 6.7 0.3
22 0.168 0.378 0.077 48.2 5.5
23 0.917 0.348 0.482 7.3 0.3
24 0.333 0.667 0.471 436.0 50.4
25 0.112 0.533 0.307 154.1 22.0
26 0.467 0.579 0.307 153.9 22.0
27 0.955 0.457 0.744 48.1 5.5
28 0.543 0.498 0.744 47.9 5.5
29 0.371 0.409 0.970 6.9 0.4
30 0.098 0.417 0.815 7.3 0.2
31 0.754 0.555 0.973 155.8 21.9
32 0.333 0.667 0.599 388.7 38.4
33 0.333 0.667 0.030 190.1 24.7
34 0.333 0.667 0.841 449.3 57.5
35 0.651 0.568 0.482 7.4 0.3
36 0.924 0.629 0.637 6.7 0.3
37 0.038 0.629 0.970 6.9 0.3
38 0.835 0.711 0.410 47.1 5.4
39 0.583 0.682 0.815 7.5 0.3
40 0.779 0.866 0.640 158.5 21.7
41 0.622 0.790 0.077 48.1 5.5
42 0.209 0.831 0.077 48.2 5.5
43 0.038 0.742 0.303 7.6 0.4
44 0.765 0.750 0.148 8.8 0.2
45 0.421 0.888 0.307 153.9 22.0
46 0.318 0.901 0.815 7.5 0.3
47 0.705 0.962 0.303 7.5 0.4
48 0.591 0.962 0.970 6.9 0.3
